data_7235996
loop_
_publ_author_name
'Jackson, Sam L.'
'Rananaware, Anushri'
'Rix, Colin'
'Bhosale, Sheshanath V.'
'Latham, Kay'

_publ_section_title
;
 Clathrate directed assembly of tetrapyridyl-tetraphenylethylene
 metal--organic frameworks
;
_journal_issue 102
_journal_name_full 'RSC Advances'
_journal_page_first 84134
_journal_paper_doi 10.1039/C5RA18499A
_journal_volume 5
_journal_year 2015
_chemical_formula_moiety 'C12 H8 Cl2 Mn N4, 2(C3), 11(C0.50 H0.50), 2(C2), 2(C0.50 H0.50)'
_chemical_formula_sum 'C62.54 H63.32 Cl2 Mn N4'
_chemical_formula_weight 996.81
_space_group_crystal_system monoclinic
_space_group_IT_number 13
_space_group_name_Hall '-P 2yac'
_space_group_name_H-M_alt 'P 1 2/n 1'
_atom_sites_solution_hydrogens geom
_atom_sites_solution_primary direct
_audit_creation_date 2015-09-08
_audit_creation_method
;
Olex2 1.2-beta
(compiled 2015.01.26 svn.r3150 for OlexSys, GUI svn.r4998)
;
_audit_update_record
;
2015-09-09 deposited with the CCDC.
2015-09-29 downloaded from the CCDC.
;
_cell_angle_alpha 90
_cell_angle_beta 90.061(2)
_cell_angle_gamma 90
_cell_formula_units_Z 2
_cell_length_a 14.5708(13)
_cell_length_b 12.2088(12)
_cell_length_c 17.3624(17)
_cell_measurement_temperature 200(2)
_cell_volume 3088.6(5)
_computing_cell_refinement 'Bruker SAINT'
_computing_data_collection 'Bruker SMART'
_computing_data_reduction 'Bruker SHELXTL XPREP'
_computing_molecular_graphics 'Olex2 (Dolomanov et al., 2009)'
_computing_publication_material 'Olex2 (Dolomanov et al., 2009)'
_computing_structure_refinement 'ShelXL (Sheldrick, 2008)'
_computing_structure_solution 'ShelXS (Sheldrick, 2008)'
_diffrn_ambient_temperature 200(2)
_diffrn_measured_fraction_theta_full 0.987
_diffrn_measured_fraction_theta_max 0.987
_diffrn_measurement_device_type 'APEX II CCD detector'
_diffrn_measurement_method CCD
_diffrn_radiation_type MoK\a
_diffrn_radiation_wavelength 0.71073
_diffrn_reflns_av_R_equivalents 0.0287
_diffrn_reflns_av_unetI/netI 0.0315
_diffrn_reflns_Laue_measured_fraction_full 0.984
_diffrn_reflns_Laue_measured_fraction_max 0.987
_diffrn_reflns_limit_h_max 20
_diffrn_reflns_limit_h_min -20
_diffrn_reflns_limit_k_max 15
_diffrn_reflns_limit_k_min -17
_diffrn_reflns_limit_l_max 24
_diffrn_reflns_limit_l_min -24
_diffrn_reflns_number 29104
_diffrn_reflns_point_group_measured_fraction_full 0.987
_diffrn_reflns_point_group_measured_fraction_max 0.987
_diffrn_reflns_theta_full 25.242
_diffrn_reflns_theta_max 29.998
_diffrn_reflns_theta_min 1.668
_diffrn_source 'fine-focus sealed tube'
_exptl_absorpt_coefficient_mu 0.338
_exptl_absorpt_correction_T_max 0.967
_exptl_absorpt_correction_T_min 0.967
_exptl_absorpt_correction_type multi-scan
_exptl_absorpt_process_details
;
SADABS-2008/1 (Bruker,2008) was used for absorption correction.
;
_exptl_crystal_colour colourless
_exptl_crystal_density_diffrn 1.072
_exptl_crystal_description plates
_exptl_crystal_F_000 1051.1
_exptl_crystal_size_max 0.1
_exptl_crystal_size_mid 0.1
_exptl_crystal_size_min 0.1
_refine_diff_density_max 0.421
_refine_diff_density_min -0.443
_refine_diff_density_rms 0.076
_refine_ls_extinction_method none
_refine_ls_goodness_of_fit_ref 1.098
_refine_ls_hydrogen_treatment constr
_refine_ls_matrix_type full
_refine_ls_number_parameters 524
_refine_ls_number_reflns 8892
_refine_ls_number_restraints 313
_refine_ls_restrained_S_all 1.142
_refine_ls_R_factor_all 0.0843
_refine_ls_R_factor_gt 0.0522
_refine_ls_shift/su_max 0.002
_refine_ls_shift/su_mean 0.000
_refine_ls_structure_factor_coef Fsqd
_refine_ls_weighting_details 'w=1/[\s^2^(Fo^2^)+(0.1162P)^2^] where P=(Fo^2^+2Fc^2^)/3'
_refine_ls_weighting_scheme calc
_refine_ls_wR_factor_gt 0.1700
_refine_ls_wR_factor_ref 0.1908
_reflns_Friedel_coverage 0.000
_reflns_number_gt 5156
_reflns_number_total 9013
_reflns_threshold_expression 'I > 2\s(I)'
_cod_data_source_file c5ra18499a2.cif
_cod_data_source_block Mn_tppe_DMB
_cod_database_code 7235996
_shelxl_version_number 2013-4
_shelx_space_group_comment
;
The symmetry employed for this shelxl refinement is uniquely defined
by the following loop, which should always be used as a source of
symmetry information in preference to the above space-group names.
They are only intended as comments.
;
_olex2_refinement_description
;
1. Fixed Uiso
 At 1.2 times of:
  All C(H) groups
 At 1.5 times of:
  All C(H,H,H) groups
2. Shared sites
{C17, C17A}
{C20, C20A}
{C6, C6A}
{C9, C9A}
3. Restrained distances
 Mn1-N2 \\sim Mn1-N2A
 with sigma of 0.001
 C3-C6 \\sim C3A-C6A \\sim C14-C17 \\sim C14A-C17A
 with sigma of 0.001
 Mn1-N1 \\sim Mn1-N1A
 with sigma of 0.001
 C3A-C2A \\sim C4-C3
 with sigma of 0.02
 C9A-C10A \\sim C9-C10
 with sigma of 0.02
 C6-C11 \\sim C6A-C11A
 with sigma of 0.02
 C21-C20 \\sim C21A-C20A
 with sigma of 0.02
 C20A-C19A \\sim C20-C19
 with sigma of 0.02
 C1F-C1K \\sim C1L-C1G \\sim C1I-C1J \\sim C1M-C1H
 with sigma of 0.02
4. Restrained planarity
 N1A, C1A, C2A, C3A, C4A, C5A
 with sigma of 0.001
 C10A, C9A, C8A, C7A, C11A, C6A
 with sigma of 0.1
 C18A, C22A, C21A, C19A, C20A, C17A
 with sigma of 0.1
 N2A, C12A, C13A, C14A, C15A, C16A
 with sigma of 0.001
 C1H, C1D, C1B, C1J, C1I, C1M
 with sigma of 0.1
 C1G, C1C, C1E, C1K, C1F, C1L
 with sigma of 0.1
5. Rigid bond restraints
 N1A, C1A, C2A, C3A, C4A, C5A
 with sigma for 1-2 distances of 0.01 and sigma for 1-3 distances of 0.01
 C8A, C9A, C10A, C11A, C6A, C7A
 with sigma for 1-2 distances of 0.01 and sigma for 1-3 distances of 0.01
 C18A, C22A, C21A, C19A, C20A, C17A
 with sigma for 1-2 distances of 0.01 and sigma for 1-3 distances of 0.01
6. Uiso/Uaniso restraints and constraints
N1A \\sim C1A \\sim C2A \\sim C3A \\sim C4A \\sim C5A: within 1.7A with sigma
of 0.02 and sigma for terminal atoms of 0.04
C8A \\sim C9A \\sim C10A \\sim C11A \\sim C6A \\sim C7A: within 1.7A with sigma
of 0.02 and sigma for terminal atoms of 0.04
C18A \\sim C22A \\sim C21A \\sim C19A \\sim C20A \\sim C17A: within 1.7A with
sigma of 0.02 and sigma for terminal atoms of 0.04
C19 \\sim C18 \\sim C18A \\sim C19A: within 1.7A with sigma of 0.02 and sigma
for terminal atoms of 0.04
C16A \\sim C15A \\sim C14A \\sim C13A \\sim C12A \\sim N2: within 1.7A with
sigma of 0.02 and sigma for terminal atoms of 0.04
C16A \\sim C15A \\sim C14A \\sim C13A \\sim C12A \\sim N2A: within 1.7A with
sigma of 0.04 and sigma for terminal atoms of 0.08
C1M \\sim C1B \\sim C1D \\sim C1I \\sim C1J \\sim C1H: within 1.7A with sigma
of 0.02 and sigma for terminal atoms of 0.04
C1K \\sim C1E \\sim C1F \\sim C1L \\sim C1C \\sim C1G: within 1.7A with sigma
of 0.04 and sigma for terminal atoms of 0.08
Uanis(C9) = Uanis(C9A)
Uanis(C6) = Uanis(C6A)
Uanis(C17) = Uanis(C17A)
Uanis(C20) = Uanis(C20A)
Uanis(N2) = Uanis(N2A)
Uanis(C14) = Uanis(C14A)
Uanis(C3) = Uanis(C3A)
Uanis(N1) = Uanis(N1A)
7. Others
 Sof(N1A)=Sof(C1A)=Sof(H1A)=Sof(C2A)=Sof(H2A)=Sof(C3A)=Sof(C4A)=Sof(H4A)=
 Sof(C5A)=Sof(H5A)=Sof(C6A)=Sof(C9A)=Sof(N2A)=Sof(C14A)=Sof(C17A)=Sof(C20A)=1-
 FVAR(1)
 Sof(N1)=Sof(C1)=Sof(H1)=Sof(C2)=Sof(H2)=Sof(C3)=Sof(C4)=Sof(H4)=Sof(C5)=
 Sof(H5)=Sof(C6)=Sof(C9)=Sof(N2)=Sof(C14)=Sof(C17)=Sof(C20)=FVAR(1)
 Sof(C1F)=Sof(H1FA)=Sof(H1FB)=Sof(H1FC)=FVAR(2)
 Sof(C1G)=Sof(H1GA)=Sof(H1GB)=Sof(H1GC)=FVAR(3)
 Sof(C1K)=Sof(H1KA)=Sof(H1KB)=Sof(H1KC)=FVAR(4)
 Sof(C1I)=Sof(H1IA)=Sof(H1IB)=Sof(H1IC)=FVAR(5)
 Sof(C1J)=Sof(H1JA)=Sof(H1JB)=Sof(H1JC)=FVAR(6)
 Sof(C1M)=Sof(H1MA)=Sof(H1MB)=Sof(H1MC)=FVAR(7)
 Sof(C1H)=Sof(H1HA)=Sof(H1HB)=Sof(H1HC)=FVAR(8)
 Sof(C1L)=Sof(H1LA)=Sof(H1LB)=Sof(H1LC)=FVAR(9)
 Fixed Sof: C7(0.75) H7(0.75) C8(0.75) H8(0.75) C10(0.75) H10(0.75) C11(0.75)
 H11(0.75) C7A(0.25) H7A(0.25) C8A(0.25) H8A(0.25) C10A(0.25) H10A(0.25)
 C11A(0.25) H11A(0.25) C12(0.75) H12(0.75) C13(0.75) H13(0.75) C15(0.75)
 H15(0.75) C16(0.75) H16(0.75) C12A(0.25) H12A(0.25) C13A(0.25) H13A(0.25)
 C15A(0.25) H15A(0.25) C16A(0.25) H16A(0.25) C18(0.75) H18(0.75) C19(0.75)
 H19(0.75) C21(0.75) H21(0.75) C22(0.75) H22(0.75) C18A(0.25) H18A(0.25)
 C19A(0.25) H19A(0.25) C21A(0.25) H21A(0.25) C22A(0.25) H22A(0.25)
8.a Me refined with riding coordinates:
 C1J(H1JA,H1JB,H1JC), C1L(H1LA,H1LB,H1LC)
8.b Aromatic/amide H refined with riding coordinates:
 C1(H1), C2(H2), C4(H4), C5(H5), C1A(H1A), C2A(H2A), C4A(H4A), C5A(H5A),
 C7(H7), C8(H8), C10(H10), C11(H11), C7A(H7A), C8A(H8A), C10A(H10A), C11A(H11A),
  C12(H12), C13(H13), C15(H15), C16(H16), C12A(H12A), C13A(H13A), C15A(H15A),
 C16A(H16A), C18(H18), C19(H19), C21(H21), C22(H22), C18A(H18A), C19A(H19A),
 C21A(H21A), C22A(H22A)
8.c Idealised Me refined as rotating group:
 C1G(H1GA,H1GB,H1GC), C1I(H1IA,H1IB,H1IC), C1M(H1MA,H1MB,H1MC), C1H(H1HA,H1HB,
 H1HC), C1F(H1FA,H1FB,H1FC), C1K(H1KA,H1KB,H1KC)
;
_olex2_submission_special_instructions 'No special instructions were received'

loop_
_space_group_symop_operation_xyz
'x, y, z'
'-x+1/2, y, -z+1/2'
'-x, -y, -z'
'x-1/2, -y, z-1/2'

loop_
_atom_site_label
_atom_site_type_symbol
_atom_site_fract_x
_atom_site_fract_y
_atom_site_fract_z
_atom_site_U_iso_or_equiv
_atom_site_adp_type
_atom_site_occupancy
_atom_site_site_symmetry_order
_atom_site_calc_flag
_atom_site_refinement_flags_posn
_atom_site_refinement_flags_adp
_atom_site_refinement_flags_occupancy
_atom_site_disorder_assembly
_atom_site_disorder_group
Mn1 Mn 0.7500 0.75003(2) 0.7500 0.02113(12) Uani 1 2 d DS T P . .
Cl1 Cl 0.7500 0.54728(4) 0.7500 0.02763(14) Uani 1 2 d S T P A .
Cl2 Cl 0.7500 0.95272(4) 0.7500 0.02764(14) Uani 1 2 d S T P A .
N1 N 0.6388(2) 0.7478(6) 0.65329(19) 0.0356(4) Uani 0.694(11) 1 d D . . A 1
C1 C 0.6094(5) 0.8433(5) 0.6203(4) 0.0567(14) Uani 0.694(11) 1 d . . . A 1
H1 H 0.6294 0.9093 0.6411 0.068 Uiso 0.694(11) 1 calc R . . A 1
C2 C 0.5521(5) 0.8459(5) 0.5585(4) 0.0580(16) Uani 0.694(11) 1 d . . . A 1
H2 H 0.5352 0.9133 0.5379 0.070 Uiso 0.694(11) 1 calc R . . A 1
C3 C 0.5188(3) 0.7520(9) 0.5258(2) 0.0338(9) Uani 0.694(11) 1 d D . . A 1
C4 C 0.5445(4) 0.6532(4) 0.5618(3) 0.0543(13) Uani 0.694(11) 1 d D . . A 1
H4 H 0.5218 0.5866 0.5440 0.065 Uiso 0.694(11) 1 calc R . . A 1
C5 C 0.6045(4) 0.6563(4) 0.6246(3) 0.0512(12) Uani 0.694(11) 1 d . . . A 1
H5 H 0.6211 0.5903 0.6475 0.061 Uiso 0.694(11) 1 calc R . . A 1
N1A N 0.6415(5) 0.7533(13) 0.6512(4) 0.0356(4) Uani 0.306(11) 1 d D U . A 2
C1A C 0.5879(5) 0.8293(9) 0.6362(5) 0.046(3) Uani 0.306(11) 1 d . U . A 2
H1A H 0.5871 0.8891 0.6695 0.056 Uiso 0.306(11) 1 calc R . . A 2
C2A C 0.5282(6) 0.8316(10) 0.5726(7) 0.053(4) Uani 0.306(11) 1 d D U . A 2
H2A H 0.4897 0.8915 0.5649 0.064 Uiso 0.306(11) 1 calc R . . A 2
C3A C 0.5267(7) 0.744(2) 0.5207(5) 0.0338(9) Uani 0.306(11) 1 d D U . A 2
C4A C 0.5828(8) 0.6673(9) 0.5381(5) 0.048(2) Uani 0.306(11) 1 d . U . A 2
H4A H 0.5854 0.6063 0.5062 0.058 Uiso 0.306(11) 1 calc R . . A 2
C5A C 0.6390(8) 0.6698(9) 0.6008(6) 0.051(3) Uani 0.306(11) 1 d . U . A 2
H5A H 0.6777 0.6105 0.6092 0.061 Uiso 0.306(11) 1 calc R . . A 2
C6 C 0.46149(11) 0.74966(14) 0.45533(9) 0.0333(3) Uani 0.694(11) 1 d D . . A 1
C7 C 0.46873(17) 0.8319(2) 0.40047(15) 0.0384(5) Uani 0.75 1 d . . . A 1
H7 H 0.5100 0.8889 0.4083 0.046 Uiso 0.75 1 calc R . . A 1
C8 C 0.41563(16) 0.8306(2) 0.33430(13) 0.0353(5) Uani 0.75 1 d . . . A 1
H8 H 0.4233 0.8852 0.2975 0.042 Uiso 0.75 1 calc R . . A 1
C9 C 0.35125(9) 0.74908(12) 0.32214(8) 0.0257(3) Uani 0.694(11) 1 d D . . A 1
C10 C 0.34227(16) 0.6671(2) 0.37709(13) 0.0314(5) Uani 0.75 1 d D . . A 1
H10 H 0.3001 0.6110 0.3695 0.038 Uiso 0.75 1 calc R . . A 1
C11 C 0.39580(19) 0.6683(2) 0.44322(14) 0.0353(5) Uani 0.75 1 d D . . A 1
H11 H 0.3877 0.6140 0.4801 0.042 Uiso 0.75 1 calc R . . A 1
C6A C 0.46149(11) 0.74966(14) 0.45533(9) 0.0333(3) Uani 0.306(11) 1 d D U . A 2
C7A C 0.4157(12) 0.8401(9) 0.4330(7) 0.085(4) Uani 0.25 1 d . U . A 2
H7A H 0.4188 0.9036 0.4626 0.101 Uiso 0.25 1 calc R . . A 2
C8A C 0.3646(10) 0.8387(9) 0.3671(6) 0.090(4) Uani 0.25 1 d . U . A 2
H8A H 0.3369 0.9038 0.3518 0.108 Uiso 0.25 1 calc R . . A 2
C9A C 0.35125(9) 0.74908(12) 0.32214(8) 0.0257(3) Uani 0.306(11) 1 d D U . A 2
C10A C 0.3944(9) 0.6598(8) 0.3482(7) 0.088(4) Uani 0.25 1 d D U . A 2
H10A H 0.3905 0.5961 0.3190 0.106 Uiso 0.25 1 calc R . . A 2
C11A C 0.4441(12) 0.6562(8) 0.4153(9) 0.089(4) Uani 0.25 1 d D U . A 2
H11A H 0.4659 0.5895 0.4336 0.107 Uiso 0.25 1 calc R . . A 2
N2 N 0.8623(3) 0.7529(6) 0.6542(2) 0.0340(5) Uani 0.694(11) 1 d D U . A 1
C12 C 0.8939(3) 0.8433(3) 0.6229(2) 0.0535(10) Uani 0.75 1 d . . . A 1
H12 H 0.8743 0.9097 0.6434 0.064 Uiso 0.75 1 calc R . . A 1
C13 C 0.9545(3) 0.8465(3) 0.5610(3) 0.0605(12) Uani 0.75 1 d . . . A 1
H13 H 0.9770 0.9132 0.5433 0.073 Uiso 0.75 1 calc R . . A 1
C14 C 0.9813(4) 0.7485(12) 0.5257(3) 0.0345(10) Uani 0.694(11) 1 d D . . A 1
C15 C 0.9501(5) 0.6546(6) 0.5583(4) 0.0630(18) Uani 0.75 1 d . . . A 1
H15 H 0.9685 0.5873 0.5385 0.076 Uiso 0.75 1 calc R . . A 1
C16 C 0.8911(5) 0.6582(5) 0.6208(4) 0.0635(16) Uani 0.75 1 d . . . A 1
H16 H 0.8701 0.5923 0.6411 0.076 Uiso 0.75 1 calc R . . A 1
N2A N 0.8550(5) 0.7454(13) 0.6486(4) 0.0340(5) Uani 0.306(11) 1 d D U . A 2
C12A C 0.8556(4) 0.8290(7) 0.5984(4) 0.044(2) Uani 0.25 1 d . U . A 2
H12A H 0.8149 0.8868 0.6058 0.053 Uiso 0.25 1 calc R . . A 2
C13A C 0.9139(5) 0.8322(7) 0.5369(4) 0.039(2) Uani 0.25 1 d . U . A 2
H13A H 0.9109 0.8925 0.5042 0.047 Uiso 0.25 1 calc R . . A 2
C14A C 0.9742(10) 0.755(3) 0.5211(7) 0.0345(10) Uani 0.306(11) 1 d D U . A 2
C15A C 0.9702(11) 0.6699(14) 0.5754(10) 0.053(4) Uani 0.25 1 d . U . A 2
H15A H 1.0100 0.6109 0.5697 0.063 Uiso 0.25 1 calc R . . A 2
C16A C 0.9117(10) 0.6696(12) 0.6354(9) 0.043(4) Uani 0.25 1 d . U . A 2
H16A H 0.9132 0.6103 0.6690 0.052 Uiso 0.25 1 calc R . . A 2
C17 C 1.03858(11) 0.75024(14) 0.45528(9) 0.0332(4) Uani 0.694(11) 1 d D . . A 1
C18 C 1.10409(18) 0.8325(2) 0.44305(13) 0.0346(5) Uani 0.75 1 d . U . A 1
H18 H 1.1118 0.8873 0.4797 0.041 Uiso 0.75 1 calc R . . A 1
C19 C 1.15755(17) 0.8330(2) 0.37705(12) 0.0305(4) Uani 0.75 1 d D U . A 1
H19 H 1.1998 0.8891 0.3694 0.037 Uiso 0.75 1 calc R . . A 1
C20 C 1.14881(9) 0.75102(12) 0.32218(8) 0.0255(3) Uani 0.694(11) 1 d D . . A 1
C21 C 1.08422(16) 0.6692(2) 0.33415(14) 0.0359(5) Uani 0.75 1 d D . . A 1
H21 H 1.0764 0.6145 0.2974 0.043 Uiso 0.75 1 calc R . . A 1
C22 C 1.03113(17) 0.6683(2) 0.40065(15) 0.0382(6) Uani 0.75 1 d . . . A 1
H22 H 0.9897 0.6115 0.4085 0.046 Uiso 0.75 1 calc R . . A 1
C17A C 1.03858(11) 0.75024(14) 0.45528(9) 0.0332(4) Uani 0.306(11) 1 d D U . A 2
C18A C 1.0512(9) 0.8407(8) 0.4127(7) 0.072(3) Uani 0.25 1 d . U . A 2
H18A H 1.0226 0.9054 0.4276 0.086 Uiso 0.25 1 calc R . . A 2
C19A C 1.1057(9) 0.8406(7) 0.3471(7) 0.071(3) Uani 0.25 1 d D U . A 2
H19A H 1.1124 0.9054 0.3195 0.086 Uiso 0.25 1 calc R . . A 2
C20A C 1.14881(9) 0.75102(12) 0.32218(8) 0.0255(3) Uani 0.306(11) 1 d D U . A 2
C21A C 1.1356(10) 0.6619(8) 0.3671(7) 0.089(4) Uani 0.25 1 d D U . A 2
H21A H 1.1650 0.5972 0.3532 0.106 Uiso 0.25 1 calc R . . A 2
C22A C 1.0824(10) 0.6607(8) 0.4311(7) 0.082(4) Uani 0.25 1 d . U . A 2
H22A H 1.0763 0.5959 0.4588 0.098 Uiso 0.25 1 calc R . . A 2
C23 C 0.29600(9) 0.74988(12) 0.25017(7) 0.0235(3) Uani 1 1 d . . . . .
C1B C 0.6569(5) 0.4973(10) 0.3366(4) 0.154(5) Uani 0.70(2) 1 d . U . B 3
C1C C 0.8436(5) 1.0041(10) 0.3355(4) 0.151(5) Uani 0.66(2) 1 d . U . C 3
C1D C 0.7189(7) 0.4991(10) 0.3895(6) 0.200(6) Uani 0.83(2) 1 d . U . B 3
C1E C 0.7820(7) 1.0018(10) 0.3868(6) 0.217(8) Uani 0.86(3) 1 d . U . C 3
C1G C 0.8874(7) 0.9158(13) 0.3048(5) 0.297(10) Uani 0.83(2) 1 d D U . C 3
H1GA H 0.9525 0.9268 0.3077 0.446 Uiso 0.83(2) 1 calc GR . . C 3
H1GB H 0.8694 0.9072 0.2519 0.446 Uiso 0.83(2) 1 calc GR . . C 3
H1GC H 0.8711 0.8512 0.3331 0.446 Uiso 0.83(2) 1 calc GR . . C 3
C1I C 0.6118(7) 0.5846(13) 0.3059(5) 0.265(8) Uani 0.76(2) 1 d D U . B 3
H1IA H 0.5502 0.5867 0.3255 0.398 Uiso 0.76(2) 1 calc GR . . B 3
H1IB H 0.6103 0.5779 0.2509 0.398 Uiso 0.76(2) 1 calc GR . . B 3
H1IC H 0.6432 0.6509 0.3198 0.398 Uiso 0.76(2) 1 calc GR . . B 3
C1J C 0.6224(12) 0.3939(13) 0.2998(8) 0.377(11) Uani 0.86(3) 1 d D U . B 3
H1JA H 0.6032 0.3436 0.3390 0.566 Uiso 0.86(3) 1 calc R . . B 3
H1JB H 0.6706 0.3614 0.2698 0.566 Uiso 0.86(3) 1 calc R . . B 3
H1JC H 0.5713 0.4107 0.2668 0.566 Uiso 0.86(3) 1 calc R . . B 3
C1L C 0.8779(14) 1.1049(15) 0.2978(9) 0.456(18) Uani 0.85(3) 1 d D U . C 3
H1LA H 0.8523 1.1105 0.2471 0.685 Uiso 0.85(3) 1 calc R . . C 3
H1LB H 0.9436 1.1018 0.2944 0.685 Uiso 0.85(3) 1 calc R . . C 3
H1LC H 0.8602 1.1676 0.3277 0.685 Uiso 0.85(3) 1 calc R . . C 3
C1M C 0.7412(12) 0.6285(18) 0.4217(13) 0.242(12) Uani 0.45(2) 1 d D U . B 3
H1MA H 0.8007 0.6511 0.4041 0.362 Uiso 0.45(2) 1 calc GR . . B 3
H1MB H 0.7399 0.6294 0.4769 0.362 Uiso 0.45(2) 1 calc GR . . B 3
H1MC H 0.6955 0.6779 0.4020 0.362 Uiso 0.45(2) 1 calc GR . . B 3
C1H C 0.7860(7) 0.4557(14) 0.4345(7) 0.191(8) Uani 0.475(17) 1 d D U . B 3
H1HA H 0.8373 0.4352 0.4029 0.286 Uiso 0.475(17) 1 calc GR . . B 3
H1HB H 0.7629 0.3921 0.4606 0.286 Uiso 0.475(17) 1 calc GR . . B 3
H1HC H 0.8053 0.5090 0.4717 0.286 Uiso 0.475(17) 1 calc GR . . B 3
C1F C 0.7121(7) 1.0474(15) 0.4315(7) 0.205(9) Uani 0.525(19) 1 d D U . C 3
H1FA H 0.6579 1.0559 0.4007 0.307 Uiso 0.525(19) 1 calc GR . . C 3
H1FB H 0.7313 1.1176 0.4505 0.307 Uiso 0.525(19) 1 calc GR . . C 3
H1FC H 0.6991 0.9998 0.4742 0.307 Uiso 0.525(19) 1 calc GR . . C 3
C1K C 0.7477(13) 0.872(2) 0.4204(13) 0.27(2) Uani 0.47(3) 1 d D U . C 3
H1KA H 0.6886 0.8536 0.3994 0.411 Uiso 0.47(3) 1 calc GR . . C 3
H1KB H 0.7441 0.8726 0.4756 0.411 Uiso 0.47(3) 1 calc GR . . C 3
H1KC H 0.7917 0.8176 0.4046 0.411 Uiso 0.47(3) 1 calc GR . . C 3

loop_
_atom_site_aniso_label
_atom_site_aniso_U_11
_atom_site_aniso_U_22
_atom_site_aniso_U_33
_atom_site_aniso_U_23
_atom_site_aniso_U_13
_atom_site_aniso_U_12
Mn1 0.01986(16) 0.0281(2) 0.01544(16) 0.000 0.00092(10) 0.000
Cl1 0.0303(2) 0.0280(3) 0.0246(2) 0.000 -0.00057(18) 0.000
Cl2 0.0305(2) 0.0278(3) 0.0246(2) 0.000 0.00256(18) 0.000
N1 0.0401(7) 0.0355(11) 0.0311(7) -0.0020(6) -0.0141(6) 0.0014(6)
C1 0.077(3) 0.034(2) 0.059(3) 0.0012(18) -0.044(2) -0.004(2)
C2 0.082(4) 0.0285(18) 0.063(3) 0.0055(17) -0.049(3) -0.005(2)
C3 0.0377(11) 0.0350(19) 0.0286(9) -0.0041(11) -0.0132(9) 0.0057(13)
C4 0.066(3) 0.0323(18) 0.064(3) 0.0064(17) -0.044(2) -0.0101(18)
C5 0.070(3) 0.0334(17) 0.050(3) 0.0070(17) -0.036(2) -0.0066(19)
N1A 0.0401(7) 0.0355(11) 0.0311(7) -0.0020(6) -0.0141(6) 0.0014(6)
C1A 0.050(5) 0.046(6) 0.043(4) -0.025(4) -0.025(3) 0.021(4)
C2A 0.047(5) 0.050(7) 0.063(6) -0.023(5) -0.036(4) 0.026(5)
C3A 0.0377(11) 0.0350(19) 0.0286(9) -0.0041(11) -0.0132(9) 0.0057(13)
C4A 0.069(6) 0.035(4) 0.041(4) -0.015(3) -0.034(4) 0.008(4)
C5A 0.073(6) 0.040(5) 0.038(4) -0.007(4) -0.027(4) 0.022(5)
C6 0.0355(8) 0.0368(9) 0.0277(7) -0.0021(7) -0.0129(6) 0.0022(7)
C7 0.0367(12) 0.0406(14) 0.0378(12) 0.0038(11) -0.0149(9) -0.0112(11)
C8 0.0338(11) 0.0449(14) 0.0271(10) 0.0083(10) -0.0072(8) -0.0126(10)
C9 0.0221(6) 0.0340(8) 0.0211(6) -0.0013(6) -0.0016(5) 0.0015(6)
C10 0.0345(11) 0.0326(12) 0.0273(10) 0.0035(9) -0.0102(8) -0.0065(10)
C11 0.0433(13) 0.0348(14) 0.0278(10) 0.0049(10) -0.0125(9) -0.0051(11)
C6A 0.0355(8) 0.0368(9) 0.0277(7) -0.0021(7) -0.0129(6) 0.0022(7)
C7A 0.140(9) 0.044(5) 0.069(6) -0.018(5) -0.077(6) 0.026(6)
C8A 0.155(10) 0.041(5) 0.074(6) -0.015(5) -0.086(7) 0.028(6)
C9A 0.0221(6) 0.0340(8) 0.0211(6) -0.0013(6) -0.0016(5) 0.0015(6)
C10A 0.133(9) 0.039(5) 0.092(7) -0.030(5) -0.088(7) 0.025(6)
C11A 0.137(9) 0.038(5) 0.093(8) -0.026(5) -0.092(7) 0.032(6)
N2 0.0366(9) 0.0363(12) 0.0291(8) -0.0002(7) 0.0115(7) -0.0002(8)
C12 0.072(2) 0.0322(16) 0.057(2) -0.0048(14) 0.0409(19) -0.0025(15)
C13 0.075(3) 0.0333(17) 0.073(3) -0.0046(16) 0.053(2) -0.0084(17)
C14 0.0383(12) 0.0357(18) 0.0296(9) 0.0026(12) 0.0143(10) 0.0032(15)
C15 0.093(4) 0.0332(19) 0.063(3) -0.0025(19) 0.058(3) -0.001(2)
C16 0.084(4) 0.042(2) 0.065(3) 0.001(2) 0.053(3) -0.002(2)
N2A 0.0366(9) 0.0363(12) 0.0291(8) -0.0002(7) 0.0115(7) -0.0002(8)
C12A 0.053(5) 0.045(5) 0.035(4) 0.006(4) 0.021(4) 0.015(4)
C13A 0.051(5) 0.028(4) 0.040(4) 0.012(3) 0.031(4) 0.013(4)
C14A 0.0383(12) 0.0357(18) 0.0296(9) 0.0026(12) 0.0143(10) 0.0032(15)
C15A 0.054(6) 0.052(9) 0.052(7) 0.026(6) 0.029(5) 0.033(6)
C16A 0.044(5) 0.045(8) 0.041(5) 0.034(5) 0.022(4) 0.031(5)
C17 0.0340(7) 0.0378(9) 0.0279(7) 0.0030(7) 0.0139(6) 0.0011(6)
C18 0.0411(12) 0.0361(13) 0.0265(10) -0.0069(9) 0.0137(9) -0.0053(11)
C19 0.0340(11) 0.0311(12) 0.0265(10) -0.0030(9) 0.0117(8) -0.0067(10)
C20 0.0214(6) 0.0342(8) 0.0210(6) 0.0011(6) 0.0038(5) 0.0005(6)
C21 0.0316(11) 0.0454(14) 0.0306(11) -0.0089(10) 0.0090(8) -0.0126(11)
C22 0.0353(12) 0.0421(14) 0.0371(12) -0.0054(11) 0.0148(9) -0.0129(11)
C17A 0.0340(7) 0.0378(9) 0.0279(7) 0.0030(7) 0.0139(6) 0.0011(6)
C18A 0.093(6) 0.043(4) 0.079(6) 0.015(4) 0.062(5) 0.026(5)
C19A 0.092(6) 0.041(4) 0.081(6) 0.024(4) 0.062(5) 0.014(4)
C20A 0.0214(6) 0.0342(8) 0.0210(6) 0.0011(6) 0.0038(5) 0.0005(6)
C21A 0.140(9) 0.041(5) 0.085(7) 0.002(5) 0.087(7) 0.022(6)
C22A 0.132(9) 0.040(5) 0.074(6) 0.013(5) 0.078(7) 0.007(6)
C23 0.0210(6) 0.0331(8) 0.0163(5) -0.0006(5) 0.0009(4) -0.0007(6)
C1B 0.089(5) 0.276(11) 0.098(5) 0.021(6) 0.029(4) 0.009(6)
C1C 0.076(4) 0.298(13) 0.080(5) -0.027(5) -0.019(3) 0.017(5)
C1D 0.122(7) 0.312(11) 0.165(8) 0.063(7) 0.077(6) 0.035(7)
C1E 0.146(10) 0.326(14) 0.179(11) -0.068(8) -0.097(9) 0.045(8)
C1G 0.215(10) 0.46(2) 0.212(9) -0.029(11) 0.011(7) 0.204(13)
C1I 0.202(9) 0.396(18) 0.197(9) 0.019(10) -0.023(7) 0.170(11)
C1J 0.47(2) 0.37(2) 0.295(14) -0.133(14) 0.150(13) -0.184(16)
C1L 0.60(3) 0.41(3) 0.36(2) 0.204(18) -0.228(19) -0.28(2)
C1M 0.132(12) 0.38(3) 0.216(19) -0.078(16) 0.025(11) -0.070(14)
C1H 0.081(7) 0.313(19) 0.178(10) 0.097(11) 0.006(6) -0.015(8)
C1F 0.080(6) 0.35(2) 0.189(11) -0.087(12) 0.005(6) -0.014(9)
C1K 0.133(14) 0.45(6) 0.24(2) 0.11(2) 0.041(13) -0.019(15)

loop_
_atom_type_symbol
_atom_type_description
_atom_type_scat_dispersion_real
_atom_type_scat_dispersion_imag
_atom_type_scat_source
C C 0.0033 0.0016 'International Tables Vol C Tables 4.2.6.8 and 6.1.1.4'
H H 0.0000 0.0000 'International Tables Vol C Tables 4.2.6.8 and 6.1.1.4'
Cl Cl 0.1484 0.1585 'International Tables Vol C Tables 4.2.6.8 and 6.1.1.4'
Mn Mn 0.3368 0.7283 'International Tables Vol C Tables 4.2.6.8 and 6.1.1.4'
N N 0.0061 0.0033 'International Tables Vol C Tables 4.2.6.8 and 6.1.1.4'

loop_
_geom_angle_atom_site_label_1
_geom_angle_atom_site_label_2
_geom_angle_atom_site_label_3
_geom_angle
_geom_angle_site_symmetry_1
_geom_angle_site_symmetry_3
Cl2 Mn1 Cl1 180.0 . .
N1 Mn1 Cl1 89.34(18) . .
N1 Mn1 Cl1 89.34(18) 2_656 .
N1 Mn1 Cl2 90.66(18) 2_656 .
N1 Mn1 Cl2 90.66(18) . .
N1 Mn1 N1 178.7(4) 2_656 .
N1 Mn1 N2 91.50(18) 2_656 .
N1 Mn1 N2 88.52(17) 2_656 2_656
N1 Mn1 N2 91.51(18) . 2_656
N1 Mn1 N2 88.51(17) . .
N1A Mn1 Cl1 91.0(4) . .
N1A Mn1 Cl1 91.0(4) 2_656 .
N1A Mn1 Cl2 89.0(4) 2_656 .
N1A Mn1 Cl2 89.0(4) . .
N1A Mn1 N1A 178.1(8) 2_656 .
N1A Mn1 N2A 96.4(4) . 2_656
N1A Mn1 N2A 96.4(4) 2_656 .
N1A Mn1 N2A 83.7(4) 2_656 2_656
N1A Mn1 N2A 83.7(4) . .
N2 Mn1 Cl1 90.86(18) 2_656 .
N2 Mn1 Cl1 90.86(18) . .
N2 Mn1 Cl2 89.14(18) 2_656 .
N2 Mn1 Cl2 89.14(18) . .
N2 Mn1 N2 178.3(4) 2_656 .
N2A Mn1 Cl1 88.6(4) 2_656 .
N2A Mn1 Cl1 88.6(4) . .
N2A Mn1 Cl2 91.4(4) 2_656 .
N2A Mn1 Cl2 91.4(4) . .
N2A Mn1 N2A 177.2(8) 2_656 .
C1 N1 Mn1 120.6(4) . .
C5 N1 Mn1 122.9(4) . .
C5 N1 C1 116.4(3) . .
N1 C1 H1 118.6 . .
C2 C1 N1 122.9(5) . .
C2 C1 H1 118.6 . .
C1 C2 H2 119.2 . .
C1 C2 C3 121.7(5) . .
C3 C2 H2 119.2 . .
C2 C3 C4 116.0(3) . .
C2 C3 C6 124.0(7) . .
C4 C3 C6 119.9(7) . .
C3 C4 H4 120.4 . .
C5 C4 C3 119.3(4) . .
C5 C4 H4 120.4 . .
N1 C5 C4 123.6(4) . .
N1 C5 H5 118.2 . .
C4 C5 H5 118.2 . .
C1A N1A Mn1 126.4(10) . .
C1A N1A C5A 114.5(6) . .
C5A N1A Mn1 119.0(9) . .
N1A C1A H1A 117.7 . .
N1A C1A C2A 124.6(10) . .
C2A C1A H1A 117.7 . .
C1A C2A H2A 120.0 . .
C3A C2A C1A 119.9(10) . .
C3A C2A H2A 120.0 . .
C4A C3A C2A 113.4(7) . .
C3A C4A H4A 118.0 . .
C3A C4A C5A 123.9(11) . .
C5A C4A H4A 118.0 . .
N1A C5A C4A 123.7(9) . .
N1A C5A H5A 118.2 . .
C4A C5A H5A 118.2 . .
C7 C6 C3 120.6(4) . .
C7 C6 C11 117.65(17) . .
C11 C6 C3 121.7(4) . .
C6 C7 H7 119.4 . .
C8 C7 C6 121.2(2) . .
C8 C7 H7 119.4 . .
C7 C8 H8 119.6 . .
C9 C8 C7 120.9(2) . .
C9 C8 H8 119.6 . .
C8 C9 C10 118.55(17) . .
C8 C9 C23 119.35(15) . .
C10 C9 C23 122.08(15) . .
C9 C10 H10 119.8 . .
C11 C10 C9 120.5(2) . .
C11 C10 H10 119.8 . .
C6 C11 H11 119.4 . .
C10 C11 C6 121.2(2) . .
C10 C11 H11 119.4 . .
C8A C7A H7A 120.0 . .
C7A C8A H8A 117.6 . .
C11A C10A H10A 118.0 . .
C10A C11A H11A 119.8 . .
C12 N2 Mn1 123.6(4) . .
C12 N2 C16 115.4(3) . .
C16 N2 Mn1 120.5(4) . .
N2 C12 H12 117.8 . .
N2 C12 C13 124.4(3) . .
C13 C12 H12 117.8 . .
C12 C13 H13 120.3 . .
C12 C13 C14 119.5(4) . .
C14 C13 H13 120.3 . .
C13 C14 C17 120.5(9) . .
C15 C14 C13 116.5(3) . .
C15 C14 C17 123.0(9) . .
C14 C15 H15 119.8 . .
C14 C15 C16 120.5(6) . .
C16 C15 H15 119.8 . .
N2 C16 C15 123.6(5) . .
N2 C16 H16 118.2 . .
C15 C16 H16 118.2 . .
C12A N2A Mn1 118.4(8) . .
C16A N2A Mn1 125.7(11) . .
C16A N2A C12A 115.9(8) . .
N2A C12A H12A 118.9 . .
N2A C12A C13A 122.2(8) . .
C13A C12A H12A 118.9 . .
C12A C13A H13A 118.1 . .
C14A C13A C12A 123.8(12) . .
C14A C13A H13A 118.1 . .
C13A C14A C15A 111.2(8) . .
C14A C15A H15A 118.4 . .
C16A C15A C14A 123.2(15) . .
C16A C15A H15A 118.4 . .
N2A C16A C15A 123.6(13) . .
N2A C16A H16A 118.2 . .
C15A C16A H16A 118.2 . .
C18 C17 C14 121.3(4) . .
C22 C17 C14 120.8(4) . .
C22 C17 C18 117.84(16) . .
C17 C18 H18 119.6 . .
C19 C18 C17 120.8(2) . .
C19 C18 H18 119.6 . .
C18 C19 H19 119.6 . .
C18 C19 C20 120.8(2) . .
C20 C19 H19 119.6 . .
C19 C20 C21 118.57(16) . .
C19 C20 C23 122.37(15) . 2_655
C21 C20 C23 119.03(15) . 2_655
C20 C21 H21 119.8 . .
C20 C21 C22 120.5(2) . .
C22 C21 H21 119.8 . .
C17 C22 C21 121.4(2) . .
C17 C22 H22 119.3 . .
C21 C22 H22 119.3 . .
C19A C18A H18A 119.0 . .
C18A C19A H19A 118.8 . .
C22A C21A H21A 117.9 . .
C21A C22A H22A 119.2 . .
C9 C23 C20 114.59(11) . 2_655
C23 C23 C9 122.99(14) 2 .
C23 C23 C20 122.42(15) 2 2_655
C23 C23 C20A 122.42(15) 2 2_655
C1D C1B C1I 127.2(12) . .
C1D C1B C1J 123.5(14) . .
C1I C1B C1J 109.3(10) . .
C1E C1C C1G 126.3(12) . .
C1E C1C C1L 124.7(15) . .
C1G C1C C1L 109.0(11) . .
C1B C1D C1M 112.4(12) . .
C1B C1D C1H 155.2(14) . .
C1H C1D C1M 92.1(11) . .
C1C C1E C1F 154.3(13) . .
C1C C1E C1K 117.0(11) . .
C1F C1E C1K 88.1(10) . .
C1C C1G H1GA 109.5 . .
C1C C1G H1GB 109.5 . .
C1C C1G H1GC 109.5 . .
H1GA C1G H1GB 109.5 . .
H1GA C1G H1GC 109.5 . .
H1GB C1G H1GC 109.5 . .
C1B C1I H1IA 109.5 . .
C1B C1I H1IB 109.5 . .
C1B C1I H1IC 109.5 . .
H1IA C1I H1IB 109.5 . .
H1IA C1I H1IC 109.5 . .
H1IB C1I H1IC 109.5 . .
C1B C1J H1JA 109.5 . .
C1B C1J H1JB 109.5 . .
C1B C1J H1JC 109.5 . .
H1JA C1J H1JB 109.5 . .
H1JA C1J H1JC 109.5 . .
H1JB C1J H1JC 109.5 . .
C1C C1L H1LA 109.5 . .
C1C C1L H1LB 109.5 . .
C1C C1L H1LC 109.5 . .
H1LA C1L H1LB 109.5 . .
H1LA C1L H1LC 109.5 . .
H1LB C1L H1LC 109.5 . .
C1D C1M H1MA 109.5 . .
C1D C1M H1MB 109.5 . .
C1D C1M H1MC 109.5 . .
H1MA C1M H1MB 109.5 . .
H1MA C1M H1MC 109.5 . .
H1MB C1M H1MC 109.5 . .
C1D C1H H1HA 109.5 . .
C1D C1H H1HB 109.5 . .
C1D C1H H1HC 109.5 . .
H1HA C1H H1HB 109.5 . .
H1HA C1H H1HC 109.5 . .
H1HB C1H H1HC 109.5 . .
C1E C1F H1FA 109.5 . .
C1E C1F H1FB 109.5 . .
C1E C1F H1FC 109.5 . .
H1FA C1F H1FB 109.5 . .
H1FA C1F H1FC 109.5 . .
H1FB C1F H1FC 109.5 . .
C1E C1K H1KA 109.5 . .
C1E C1K H1KB 109.5 . .
C1E C1K H1KC 109.5 . .
H1KA C1K H1KB 109.5 . .
H1KA C1K H1KC 109.5 . .
H1KB C1K H1KC 109.5 . .

loop_
_geom_bond_atom_site_label_1
_geom_bond_atom_site_label_2
_geom_bond_distance
_geom_bond_site_symmetry_2
Mn1 Cl1 2.4754(6) .
Mn1 Cl2 2.4746(6) .
Mn1 N1 2.3320(14) 2_656
Mn1 N1 2.3321(14) .
Mn1 N1A 2.3320(15) 2_656
Mn1 N1A 2.3321(15) .
Mn1 N2 2.3349(13) 2_656
Mn1 N2 2.3349(13) .
Mn1 N2A 2.3349(15) .
Mn1 N2A 2.3349(15) 2_656
N1 C1 1.367(8) .
N1 C5 1.322(8) .
C1 H1 0.9300 .
C1 C2 1.359(8) .
C2 H2 0.9300 .
C2 C3 1.368(9) .
C3 C4 1.410(11) .
C3 C6 1.4807(17) .
C4 H4 0.9300 .
C4 C5 1.397(6) .
C5 H5 0.9300 .
N1A C1A 1.241(17) .
N1A C5A 1.343(18) .
C1A H1A 0.9300 .
C1A C2A 1.406(14) .
C2A H2A 0.9300 .
C2A C3A 1.40(2) .
C3A C4A 1.28(2) .
C4A H4A 0.9300 .
C4A C5A 1.361(12) .
C5A H5A 0.9300 .
C6 C7 1.388(3) .
C6 C11 1.395(3) .
C7 H7 0.9300 .
C7 C8 1.385(3) .
C8 H8 0.9300 .
C8 C9 1.384(3) .
C9 C10 1.389(3) .
C9 C23 1.4858(18) .
C10 H10 0.9300 .
C10 C11 1.387(3) .
C11 H11 0.9300 .
C7A H7A 0.9300 .
C7A C8A 1.365(12) .
C8A H8A 0.9300 .
C10A H10A 0.9300 .
C10A C11A 1.372(13) .
C11A H11A 0.9300 .
N2 C12 1.314(7) .
N2 C16 1.360(8) .
C12 H12 0.9300 .
C12 C13 1.392(4) .
C13 H13 0.9300 .
C13 C14 1.400(13) .
C14 C15 1.357(14) .
C14 C17 1.4808(16) .
C15 H15 0.9300 .
C15 C16 1.387(9) .
C16 H16 0.9300 .
N2A C12A 1.342(16) .
N2A C16A 1.26(2) .
C12A H12A 0.9300 .
C12A C13A 1.366(10) .
C13A H13A 0.9300 .
C13A C14A 1.32(3) .
C14A C15A 1.40(4) .
C15A H15A 0.9300 .
C15A C16A 1.35(3) .
C16A H16A 0.9300 .
C17 C18 1.402(3) .
C17 C22 1.382(3) .
C18 H18 0.9300 .
C18 C19 1.386(3) .
C19 H19 0.9300 .
C19 C20 1.388(3) .
C20 C21 1.388(3) .
C20 C23 1.4922(17) 2_655
C21 H21 0.9300 .
C21 C22 1.391(3) .
C22 H22 0.9300 .
C18A H18A 0.9300 .
C18A C19A 1.390(11) .
C19A H19A 0.9300 .
C21A H21A 0.9300 .
C21A C22A 1.356(12) .
C22A H22A 0.9300 .
C23 C20 1.4923(17) 2_655
C23 C20A 1.4923(17) 2_655
C23 C23 1.341(3) 2
C1B C1D 1.288(13) .
C1B C1I 1.361(14) .
C1B C1J 1.501(14) .
C1C C1E 1.264(13) .
C1C C1G 1.362(13) .
C1C C1L 1.481(15) .
C1D C1M 1.707(19) .
C1D C1H 1.358(16) .
C1E C1F 1.398(17) .
C1E C1K 1.77(2) .
C1G H1GA 0.9600 .
C1G H1GB 0.9600 .
C1G H1GC 0.9600 .
C1I H1IA 0.9600 .
C1I H1IB 0.9600 .
C1I H1IC 0.9600 .
C1J H1JA 0.9600 .
C1J H1JB 0.9600 .
C1J H1JC 0.9600 .
C1L H1LA 0.9600 .
C1L H1LB 0.9600 .
C1L H1LC 0.9600 .
C1M H1MA 0.9600 .
C1M H1MB 0.9600 .
C1M H1MC 0.9600 .
C1H H1HA 0.9600 .
C1H H1HB 0.9600 .
C1H H1HC 0.9600 .
C1F H1FA 0.9600 .
C1F H1FB 0.9600 .
C1F H1FC 0.9600 .
C1K H1KA 0.9600 .
C1K H1KB 0.9600 .
C1K H1KC 0.9600 .

loop_
_geom_torsion_atom_site_label_1
_geom_torsion_atom_site_label_2
_geom_torsion_atom_site_label_3
_geom_torsion_atom_site_label_4
_geom_torsion
_geom_torsion_site_symmetry_1
_geom_torsion_site_symmetry_4
Mn1 N1 C1 C2 172.9(5) . .
Mn1 N1 C5 C4 -173.7(4) . .
Mn1 N1A C1A C2A 174.9(7) . .
Mn1 N1A C5A C4A -175.3(6) . .
Mn1 N2 C12 C13 -173.9(4) . .
Mn1 N2 C16 C15 172.9(6) . .
Mn1 N2A C12A C13A -179.1(6) . .
Mn1 N2A C16A C15A 179.0(7) . .
N1 C1 C2 C3 1.1(11) . .
C1 N1 C5 C4 2.9(9) . .
C1 C2 C3 C4 2.4(10) . .
C1 C2 C3 C6 -175.6(6) . .
C2 C3 C4 C5 -3.1(9) . .
C2 C3 C6 C7 27.4(8) . .
C2 C3 C6 C11 -149.6(5) . .
C3 C4 C5 N1 0.5(9) . .
C3 C6 C7 C8 179.9(5) . .
C3 C6 C11 C10 179.8(5) . .
C4 C3 C6 C7 -150.5(5) . .
C4 C3 C6 C11 32.4(7) . .
C5 N1 C1 C2 -3.7(10) . .
N1A C1A C2A C3A 0.00(3) . .
C1A N1A C5A C4A 0.00(8) . .
C1A C2A C3A C4A 0.00(7) . .
C2A C3A C4A C5A 0.01(11) . .
C3A C4A C5A N1A -0.01(12) . .
C5A N1A C1A C2A 0.00(3) . .
C6 C3 C4 C5 175.0(4) . .
C6 C7 C8 C9 2.3(4) . .
C7 C6 C11 C10 2.7(4) . .
C7 C8 C9 C10 -1.3(3) . .
C7 C8 C9 C23 -179.5(2) . .
C8 C9 C10 C11 1.1(3) . .
C8 C9 C23 C20 55.6(2) . 2_655
C8 C9 C23 C20A 55.6(2) . 2_655
C8 C9 C23 C23 -124.26(16) . 2
C9 C10 C11 C6 -1.8(4) . .
C10 C9 C23 C20 -122.60(18) . 2_655
C10 C9 C23 C20A -122.60(18) . 2_655
C10 C9 C23 C23 57.57(19) . 2
C11 C6 C7 C8 -2.9(4) . .
N2 C12 C13 C14 3.7(9) . .
C12 N2 C16 C15 0.4(10) . .
C12 C13 C14 C15 -4.3(11) . .
C12 C13 C14 C17 174.2(5) . .
C13 C14 C15 C16 3.2(12) . .
C13 C14 C17 C18 32.8(9) . .
C13 C14 C17 C22 -149.4(5) . .
C14 C15 C16 N2 -1.3(11) . .
C14 C17 C18 C19 179.8(6) . .
C14 C17 C22 C21 179.7(6) . .
C15 C14 C17 C18 -148.9(5) . .
C15 C14 C17 C22 29.0(10) . .
C16 N2 C12 C13 -1.6(9) . .
N2A C12A C13A C14A 0.00(4) . .
C12A N2A C16A C15A 0.00(8) . .
C12A C13A C14A C15A 0.00(7) . .
C13A C14A C15A C16A 0.00(9) . .
C14A C15A C16A N2A -0.01(11) . .
C16A N2A C12A C13A 0.00(3) . .
C17 C14 C15 C16 -175.2(6) . .
C17 C18 C19 C20 -1.3(4) . .
C18 C17 C22 C21 -2.4(4) . .
C18 C19 C20 C21 1.1(4) . .
C18 C19 C20 C23 179.0(2) . 2_655
C19 C20 C21 C22 -1.5(4) . .
C20 C21 C22 C17 2.2(4) . .
C22 C17 C18 C19 1.9(4) . .
C23 C9 C10 C11 179.2(2) . .
C23 C20 C21 C22 -179.5(2) 2_655 .
C1G C1C C1E C1F -167.8(15) . .
C1G C1C C1E C1K -1.4(11) . .
C1I C1B C1D C1M 0.8(11) . .
C1I C1B C1D C1H -169.8(14) . .
C1J C1B C1D C1M -178.3(9) . .
C1J C1B C1D C1H 11.0(18) . .
C1L C1C C1E C1F 10.6(19) . .
C1L C1C C1E C1K 177.0(11) . .
